data_7014703
loop_
_publ_author_name
'Kawade, Vitthal A.'
'Kumbhar, Anupa A.'
'Kumbhar, Avinash S.'
'N\"ather, Christian'
'Erxleben, Andrea'
'Sonawane, Uddhavesh B.'
'Joshi, Rajendra R.'

_publ_section_title
;
 Mixed ligand cobalt(II) picolinate complexes: synthesis,
 characterization, DNA binding and photocleavage.
;
_journal_issue 3
_journal_name_full 'Dalton transactions (Cambridge, England : 2003)'
_journal_page_first 639
_journal_page_last 650
_journal_paper_doi 10.1039/c0dt01078b
_journal_volume 40
_journal_year 2011
_chemical_formula_sum 'C26 H16 Co N6 O4'
_chemical_formula_weight 535.38
_chemical_name_systematic
;
?
;
_space_group_IT_number 14
_symmetry_cell_setting monoclinic
_symmetry_space_group_name_Hall '-P 2yn'
_symmetry_space_group_name_H-M 'P 1 21/n 1'
_atom_sites_solution_hydrogens geom
_atom_sites_solution_primary direct
_atom_sites_solution_secondary difmap
_audit_creation_method SHELXL-97
_cell_angle_alpha 90.00
_cell_angle_beta 93.898(7)
_cell_angle_gamma 90.00
_cell_formula_units_Z 4
_cell_length_a 8.5253(5)
_cell_length_b 18.4782(15)
_cell_length_c 13.9892(8)
_cell_measurement_reflns_used 8000
_cell_measurement_temperature 170(2)
_cell_measurement_theta_max 25
_cell_measurement_theta_min 6
_cell_volume 2198.7(3)
_computing_structure_refinement 'SHELXL-97 (Sheldrick, 1997)'
_computing_structure_solution 'SHELXS-97 (Sheldrick, 1990)'
_diffrn_ambient_temperature 170(2)
_diffrn_measured_fraction_theta_full 0.989
_diffrn_measured_fraction_theta_max 0.989
_diffrn_radiation_monochromator graphite
_diffrn_radiation_source 'fine-focus sealed tube'
_diffrn_radiation_type MoK\a
_diffrn_radiation_wavelength 0.71073
_diffrn_reflns_av_R_equivalents 0.0544
_diffrn_reflns_av_sigmaI/netI 0.0517
_diffrn_reflns_limit_h_max 10
_diffrn_reflns_limit_h_min -10
_diffrn_reflns_limit_k_max 21
_diffrn_reflns_limit_k_min -22
_diffrn_reflns_limit_l_max 13
_diffrn_reflns_limit_l_min -17
_diffrn_reflns_number 9881
_diffrn_reflns_theta_full 26.02
_diffrn_reflns_theta_max 26.02
_diffrn_reflns_theta_min 2.64
_exptl_absorpt_coefficient_mu 0.831
_exptl_absorpt_correction_type none
_exptl_crystal_density_diffrn 1.617
_exptl_crystal_density_method 'not measured'
_exptl_crystal_description block
_exptl_crystal_F_000 1092
_exptl_crystal_size_max 0.25
_exptl_crystal_size_mid 0.20
_exptl_crystal_size_min 0.15
_refine_diff_density_max 0.739
_refine_diff_density_min -0.669
_refine_diff_density_rms 0.095
_refine_ls_extinction_coef 0.0043(18)
_refine_ls_extinction_expression Fc^*^=kFc[1+0.001xFc^2^\l^3^/sin(2\q)]^-1/4^
_refine_ls_extinction_method SHELXL
_refine_ls_goodness_of_fit_ref 1.036
_refine_ls_hydrogen_treatment constr
_refine_ls_matrix_type full
_refine_ls_number_parameters 335
_refine_ls_number_reflns 4289
_refine_ls_number_restraints 0
_refine_ls_restrained_S_all 1.036
_refine_ls_R_factor_all 0.0737
_refine_ls_R_factor_gt 0.0509
_refine_ls_shift/su_max 0.001
_refine_ls_shift/su_mean 0.000
_refine_ls_structure_factor_coef Fsqd
_refine_ls_weighting_details 'calc w=1/[\s^2^(Fo^2^)+(0.0843P)^2^+1.2311P] where P=(Fo^2^+2Fc^2^)/3'
_refine_ls_weighting_scheme calc
_refine_ls_wR_factor_gt 0.1291
_refine_ls_wR_factor_ref 0.1407
_reflns_number_gt 3143
_reflns_number_total 4289
_reflns_threshold_expression >2sigma(I)
_cod_data_source_file C0DT01078B.TXT
_cod_data_source_block cpq
_cod_original_sg_symbol_H-M P21/n
_cod_database_code 7014703

loop_
_symmetry_equiv_pos_as_xyz
'x, y, z'
'-x+1/2, y+1/2, -z+1/2'
'-x, -y, -z'
'x-1/2, -y-1/2, z-1/2'

loop_
_atom_site_label
_atom_site_type_symbol
_atom_site_fract_x
_atom_site_fract_y
_atom_site_fract_z
_atom_site_U_iso_or_equiv
_atom_site_adp_type
_atom_site_occupancy
_atom_site_symmetry_multiplicity
_atom_site_calc_flag
_atom_site_refinement_flags
_atom_site_disorder_assembly
_atom_site_disorder_group
Co1 Co 0.61918(5) 0.24907(2) 0.32798(3) 0.01657(17) Uani 1 1 d . . .
C1 C 0.5970(4) 0.09545(17) 0.3757(2) 0.0219(7) Uani 1 1 d . . .
C2 C 0.6333(5) 0.0241(2) 0.3997(3) 0.0338(9) Uani 1 1 d . . .
H2 H 0.5523 -0.0105 0.4058 0.041 Uiso 1 1 calc R . .
C3 C 0.7896(6) 0.0045(2) 0.4147(4) 0.0427(11) Uani 1 1 d . . .
H3 H 0.8170 -0.0440 0.4309 0.051 Uiso 1 1 calc R . .
C4 C 0.9059(5) 0.0557(2) 0.4059(3) 0.0366(9) Uani 1 1 d . . .
H4 H 1.0138 0.0430 0.4153 0.044 Uiso 1 1 calc R . .
C5 C 0.8610(4) 0.12635(19) 0.3829(3) 0.0263(8) Uani 1 1 d . . .
H5 H 0.9405 0.1619 0.3774 0.032 Uiso 1 1 calc R . .
N1 N 0.7113(3) 0.14602(14) 0.3684(2) 0.0202(6) Uani 1 1 d . . .
C6 C 0.4295(4) 0.12199(18) 0.3540(2) 0.0219(7) Uani 1 1 d . . .
O1 O 0.4183(3) 0.18709(13) 0.32328(17) 0.0230(5) Uani 1 1 d . . .
O2 O 0.3189(3) 0.08064(14) 0.3674(2) 0.0344(7) Uani 1 1 d . . .
N21 N 0.6007(3) 0.28763(15) 0.4720(2) 0.0184(6) Uani 1 1 d . . .
C21 C 0.5054(4) 0.34635(17) 0.4790(2) 0.0188(7) Uani 1 1 d . . .
C22 C 0.4364(4) 0.37642(17) 0.3897(2) 0.0188(7) Uani 1 1 d . . .
N22 N 0.4762(3) 0.34510(15) 0.3063(2) 0.0186(6) Uani 1 1 d . . .
C23 C 0.4162(4) 0.37395(18) 0.2245(3) 0.0224(7) Uani 1 1 d . . .
H23 H 0.4442 0.3528 0.1662 0.027 Uiso 1 1 calc R . .
C24 C 0.3149(4) 0.43317(19) 0.2191(3) 0.0269(8) Uani 1 1 d . . .
H24 H 0.2753 0.4516 0.1588 0.032 Uiso 1 1 calc R . .
C25 C 0.2734(4) 0.46461(18) 0.3035(3) 0.0262(8) Uani 1 1 d . . .
H25 H 0.2046 0.5051 0.3019 0.031 Uiso 1 1 calc R . .
C26 C 0.3335(4) 0.43623(17) 0.3912(3) 0.0210(7) Uani 1 1 d . . .
C27 C 0.2961(4) 0.46610(18) 0.4841(3) 0.0238(7) Uani 1 1 d . . .
N23 N 0.1911(4) 0.52181(16) 0.4837(3) 0.0347(8) Uani 1 1 d . . .
C28 C 0.1573(5) 0.5454(2) 0.5697(4) 0.0389(10) Uani 1 1 d . . .
H28 H 0.0833 0.5835 0.5734 0.047 Uiso 1 1 calc R . .
C29 C 0.2256(5) 0.5167(2) 0.6547(3) 0.0376(10) Uani 1 1 d . . .
H29 H 0.1970 0.5363 0.7138 0.045 Uiso 1 1 calc R . .
N24 N 0.3288(4) 0.46301(17) 0.6566(2) 0.0333(8) Uani 1 1 d . . .
C30 C 0.3638(4) 0.43733(19) 0.5691(3) 0.0237(8) Uani 1 1 d . . .
C31 C 0.4758(4) 0.37768(18) 0.5673(2) 0.0207(7) Uani 1 1 d . . .
C32 C 0.5538(4) 0.3491(2) 0.6503(3) 0.0259(8) Uani 1 1 d . . .
H32 H 0.5395 0.3702 0.7110 0.031 Uiso 1 1 calc R . .
C33 C 0.6513(4) 0.2902(2) 0.6431(3) 0.0269(8) Uani 1 1 d . . .
H33 H 0.7054 0.2703 0.6986 0.032 Uiso 1 1 calc R . .
C34 C 0.6693(4) 0.26010(19) 0.5522(2) 0.0215(7) Uani 1 1 d . . .
H34 H 0.7333 0.2183 0.5478 0.026 Uiso 1 1 calc R . .
C11 C 0.7671(4) 0.28515(17) 0.1529(2) 0.0183(7) Uani 1 1 d . . .
C12 C 0.7904(4) 0.30032(19) 0.0575(3) 0.0238(7) Uani 1 1 d . . .
H12 H 0.8696 0.3334 0.0412 0.029 Uiso 1 1 calc R . .
C13 C 0.6955(4) 0.2661(2) -0.0134(3) 0.0277(8) Uani 1 1 d . . .
H13 H 0.7081 0.2758 -0.0791 0.033 Uiso 1 1 calc R . .
C14 C 0.5816(4) 0.2174(2) 0.0130(3) 0.0261(8) Uani 1 1 d . . .
H14 H 0.5164 0.1928 -0.0343 0.031 Uiso 1 1 calc R . .
C15 C 0.5651(4) 0.20526(19) 0.1103(3) 0.0230(7) Uani 1 1 d . . .
H15 H 0.4879 0.1718 0.1283 0.028 Uiso 1 1 calc R . .
N11 N 0.6540(3) 0.23907(14) 0.1792(2) 0.0178(6) Uani 1 1 d . . .
C16 C 0.8659(4) 0.32005(17) 0.2350(3) 0.0212(7) Uani 1 1 d . . .
O11 O 0.8316(3) 0.30098(13) 0.31897(18) 0.0244(5) Uani 1 1 d . . .
O12 O 0.9699(3) 0.36287(14) 0.2154(2) 0.0338(7) Uani 1 1 d . . .

loop_
_atom_site_aniso_label
_atom_site_aniso_U_11
_atom_site_aniso_U_22
_atom_site_aniso_U_33
_atom_site_aniso_U_23
_atom_site_aniso_U_13
_atom_site_aniso_U_12
Co1 0.0199(3) 0.0170(3) 0.0129(2) 0.00004(17) 0.00187(16) 0.00044(17)
C1 0.0322(19) 0.0166(15) 0.0169(18) -0.0042(13) 0.0011(14) -0.0028(14)
C2 0.044(2) 0.0214(17) 0.037(2) 0.0024(16) 0.0044(18) -0.0019(16)
C3 0.057(3) 0.0177(18) 0.052(3) 0.0050(18) -0.004(2) 0.0096(18)
C4 0.037(2) 0.034(2) 0.038(2) 0.0008(18) -0.0037(18) 0.0127(17)
C5 0.0283(19) 0.0267(18) 0.0238(19) -0.0002(15) 0.0013(15) 0.0039(14)
N1 0.0267(15) 0.0194(13) 0.0145(14) -0.0021(11) 0.0014(11) 0.0025(11)
C6 0.0279(18) 0.0227(16) 0.0154(17) -0.0061(13) 0.0041(14) -0.0045(14)
O1 0.0260(13) 0.0235(12) 0.0197(13) 0.0017(10) 0.0023(10) -0.0014(10)
O2 0.0343(15) 0.0272(14) 0.0426(18) -0.0065(12) 0.0087(13) -0.0135(11)
N21 0.0157(13) 0.0225(14) 0.0166(14) 0.0001(11) -0.0015(11) -0.0011(11)
C21 0.0223(16) 0.0167(15) 0.0179(17) 0.0001(12) 0.0054(13) -0.0011(12)
C22 0.0207(16) 0.0160(15) 0.0199(17) -0.0012(13) 0.0032(13) -0.0043(12)
N22 0.0192(13) 0.0207(13) 0.0156(14) 0.0023(11) 0.0002(11) -0.0009(11)
C23 0.0254(17) 0.0227(16) 0.0183(17) 0.0011(13) -0.0032(14) -0.0002(13)
C24 0.0281(19) 0.0252(17) 0.027(2) 0.0096(15) -0.0015(15) 0.0010(14)
C25 0.0248(18) 0.0203(16) 0.033(2) 0.0032(15) 0.0009(15) 0.0030(14)
C26 0.0177(16) 0.0160(15) 0.030(2) 0.0016(14) 0.0061(13) -0.0021(12)
C27 0.0221(16) 0.0174(15) 0.033(2) -0.0012(14) 0.0080(14) -0.0043(13)
N23 0.0351(18) 0.0189(15) 0.052(2) -0.0023(14) 0.0165(16) 0.0021(13)
C28 0.041(2) 0.0226(18) 0.056(3) -0.0106(18) 0.020(2) 0.0007(16)
C29 0.048(2) 0.0254(19) 0.042(3) -0.0125(17) 0.022(2) -0.0037(17)
N24 0.0445(19) 0.0265(16) 0.0308(19) -0.0083(14) 0.0165(15) -0.0049(14)
C30 0.0260(18) 0.0217(17) 0.0242(19) -0.0068(14) 0.0078(14) -0.0047(13)
C31 0.0214(16) 0.0219(16) 0.0194(17) -0.0026(13) 0.0060(13) -0.0072(13)
C32 0.0276(18) 0.0343(19) 0.0162(18) -0.0047(15) 0.0045(14) -0.0061(15)
C33 0.0259(19) 0.038(2) 0.0161(18) 0.0026(15) 0.0004(14) -0.0030(15)
C34 0.0188(16) 0.0316(18) 0.0137(16) 0.0030(14) -0.0007(12) 0.0025(13)
C11 0.0200(16) 0.0163(15) 0.0190(17) 0.0008(12) 0.0048(13) 0.0021(12)
C12 0.0275(18) 0.0242(17) 0.0203(18) 0.0031(14) 0.0064(14) 0.0044(14)
C13 0.032(2) 0.036(2) 0.0158(17) 0.0025(14) 0.0057(15) 0.0073(15)
C14 0.0236(18) 0.0334(19) 0.0208(19) -0.0049(15) -0.0019(14) -0.0006(15)
C15 0.0217(17) 0.0268(17) 0.0209(18) -0.0040(14) 0.0042(14) -0.0022(13)
N11 0.0186(14) 0.0169(13) 0.0186(14) -0.0017(11) 0.0055(11) 0.0021(10)
C16 0.0220(17) 0.0168(15) 0.0249(18) -0.0031(13) 0.0029(14) 0.0019(13)
O11 0.0264(13) 0.0269(12) 0.0196(13) -0.0024(10) -0.0010(10) -0.0057(10)
O12 0.0326(15) 0.0317(14) 0.0379(16) -0.0046(12) 0.0092(12) -0.0153(11)

loop_
_atom_type_symbol
_atom_type_description
_atom_type_scat_dispersion_real
_atom_type_scat_dispersion_imag
_atom_type_scat_source
C C 0.0033 0.0016 'International Tables Vol C Tables 4.2.6.8 and 6.1.1.4'
H H 0.0000 0.0000 'International Tables Vol C Tables 4.2.6.8 and 6.1.1.4'
N N 0.0061 0.0033 'International Tables Vol C Tables 4.2.6.8 and 6.1.1.4'
O O 0.0106 0.0060 'International Tables Vol C Tables 4.2.6.8 and 6.1.1.4'
Co Co 0.3494 0.9721 'International Tables Vol C Tables 4.2.6.8 and 6.1.1.4'

loop_
_geom_angle_atom_site_label_1
_geom_angle_atom_site_label_2
_geom_angle_atom_site_label_3
_geom_angle
_geom_angle_site_symmetry_1
_geom_angle_site_symmetry_3
_geom_angle_publ_flag
O1 Co1 O11 171.94(9) . . ?
O1 Co1 N1 78.52(10) . . ?
O11 Co1 N1 97.07(10) . . ?
O1 Co1 N11 95.24(10) . . ?
O11 Co1 N11 78.42(10) . . ?
N1 Co1 N11 96.25(10) . . ?
O1 Co1 N21 95.76(10) . . ?
O11 Co1 N21 91.37(10) . . ?
N1 Co1 N21 95.57(11) . . ?
N11 Co1 N21 165.23(10) . . ?
O1 Co1 N22 89.56(10) . . ?
O11 Co1 N22 95.68(10) . . ?
N1 Co1 N22 165.61(11) . . ?
N11 Co1 N22 92.81(10) . . ?
N21 Co1 N22 77.46(11) . . ?
N1 C1 C2 121.4(3) . . ?
N1 C1 C6 115.6(3) . . ?
C2 C1 C6 123.0(3) . . ?
C3 C2 C1 118.8(4) . . ?
C4 C3 C2 119.8(4) . . ?
C3 C4 C5 118.4(4) . . ?
N1 C5 C4 122.5(4) . . ?
C5 N1 C1 119.1(3) . . ?
C5 N1 Co1 128.3(2) . . ?
C1 N1 Co1 112.5(2) . . ?
O2 C6 O1 126.3(3) . . ?
O2 C6 C1 119.0(3) . . ?
O1 C6 C1 114.7(3) . . ?
C6 O1 Co1 118.0(2) . . ?
C34 N21 C21 118.3(3) . . ?
C34 N21 Co1 127.3(2) . . ?
C21 N21 Co1 114.4(2) . . ?
N21 C21 C31 122.4(3) . . ?
N21 C21 C22 116.8(3) . . ?
C31 C21 C22 120.8(3) . . ?
N22 C22 C26 122.4(3) . . ?
N22 C22 C21 117.5(3) . . ?
C26 C22 C21 120.1(3) . . ?
C23 N22 C22 117.4(3) . . ?
C23 N22 Co1 128.9(2) . . ?
C22 N22 Co1 113.5(2) . . ?
N22 C23 C24 124.2(3) . . ?
C25 C24 C23 118.5(3) . . ?
C24 C25 C26 119.4(3) . . ?
C25 C26 C22 118.1(3) . . ?
C25 C26 C27 123.2(3) . . ?
C22 C26 C27 118.7(3) . . ?
N23 C27 C30 121.7(3) . . ?
N23 C27 C26 117.6(3) . . ?
C30 C27 C26 120.7(3) . . ?
C28 N23 C27 115.3(4) . . ?
N23 C28 C29 122.9(4) . . ?
N24 C29 C28 122.7(4) . . ?
C29 N24 C30 115.3(4) . . ?
N24 C30 C27 122.0(3) . . ?
N24 C30 C31 117.5(3) . . ?
C27 C30 C31 120.5(3) . . ?
C32 C31 C21 118.0(3) . . ?
C32 C31 C30 123.0(3) . . ?
C21 C31 C30 119.0(3) . . ?
C33 C32 C31 119.5(3) . . ?
C32 C33 C34 118.8(3) . . ?
N21 C34 C33 122.9(3) . . ?
N11 C11 C12 122.5(3) . . ?
N11 C11 C16 115.4(3) . . ?
C12 C11 C16 122.1(3) . . ?
C13 C12 C11 118.6(3) . . ?
C12 C13 C14 119.2(3) . . ?
C13 C14 C15 118.7(3) . . ?
N11 C15 C14 122.5(3) . . ?
C15 N11 C11 118.4(3) . . ?
C15 N11 Co1 129.4(2) . . ?
C11 N11 Co1 111.0(2) . . ?
O12 C16 O11 126.4(3) . . ?
O12 C16 C11 118.3(3) . . ?
O11 C16 C11 115.3(3) . . ?
C16 O11 Co1 116.2(2) . . ?

loop_
_geom_bond_atom_site_label_1
_geom_bond_atom_site_label_2
_geom_bond_distance
_geom_bond_site_symmetry_2
_geom_bond_publ_flag
Co1 O1 2.058(2) . ?
Co1 O11 2.061(2) . ?
Co1 N1 2.122(3) . ?
Co1 N11 2.130(3) . ?
Co1 N21 2.153(3) . ?
Co1 N22 2.162(3) . ?
C1 N1 1.358(4) . ?
C1 C2 1.390(5) . ?
C1 C6 1.521(5) . ?
C2 C3 1.383(6) . ?
C3 C4 1.382(6) . ?
C4 C5 1.391(5) . ?
C5 N1 1.330(5) . ?
C6 O2 1.238(4) . ?
C6 O1 1.279(4) . ?
N21 C34 1.331(4) . ?
N21 C21 1.363(4) . ?
C21 C31 1.402(5) . ?
C21 C22 1.455(5) . ?
C22 N22 1.365(4) . ?
C22 C26 1.412(5) . ?
N22 C23 1.333(4) . ?
C23 C24 1.392(5) . ?
C24 C25 1.383(5) . ?
C25 C26 1.399(5) . ?
C26 C27 1.467(5) . ?
C27 N23 1.364(5) . ?
C27 C30 1.392(5) . ?
N23 C28 1.330(6) . ?
C28 C29 1.393(7) . ?
C29 N24 1.325(5) . ?
N24 C30 1.364(4) . ?
C30 C31 1.459(5) . ?
C31 C32 1.401(5) . ?
C32 C33 1.377(5) . ?
C33 C34 1.407(5) . ?
C11 N11 1.356(4) . ?
C11 C12 1.391(5) . ?
C11 C16 1.520(5) . ?
C12 C13 1.390(5) . ?
C13 C14 1.392(5) . ?
C14 C15 1.396(5) . ?
C15 N11 1.339(4) . ?
C16 O12 1.233(4) . ?
C16 O11 1.279(4) . ?
